data_4502847
loop_
_publ_author_name
'Galloway, Rhona J.'
'Raza, Syed A.'
'Young, Robert D.'
'Oswald, Iain D. H.'

_publ_section_title
;
 Tracking the Structural Changes in a Series of Cholesterol Solvates
;
_journal_issue 1
_journal_name_full 'Crystal Growth &amp; Design'
_journal_page_first 231
_journal_paper_doi 10.1021/cg200971f
_journal_volume 12
_journal_year 2012
_chemical_formula_moiety '2(C27 H46 O), C3 H8 O'
_chemical_formula_sum 'C57 H100 O3'
_chemical_formula_weight 833.37
_chemical_name_common '2:1 Cholesterol:Propanol solvate'
_chemical_name_systematic
; 
 ? 
;
_space_group_IT_number 4
_symmetry_cell_setting monoclinic
_symmetry_space_group_name_Hall 'P 2yb'
_symmetry_space_group_name_H-M 'P 1 21 1'
_atom_sites_solution_hydrogens geom
_atom_sites_solution_primary direct
_atom_sites_solution_secondary difmap
_audit_creation_method SHELXL-97
_cell_angle_alpha 90.00
_cell_angle_beta 97.386(4)
_cell_angle_gamma 90.00
_cell_formula_units_Z 2
_cell_length_a 15.0249(12)
_cell_length_b 6.1107(5)
_cell_length_c 28.663(2)
_cell_measurement_reflns_used 7248
_cell_measurement_temperature 123(2)
_cell_measurement_theta_max 24.60
_cell_measurement_theta_min 2.69
_cell_volume 2609.8(4)
_computing_cell_refinement 'Bruker SAINT'
_computing_data_collection 'Bruker APEX2'
_computing_data_reduction 'Bruker SAINT'
_computing_molecular_graphics 'Bruker SHELXTL'
_computing_publication_material 'Bruker SHELXTL'
_computing_structure_refinement 'SHELXL-97 (Sheldrick, 2008)'
_computing_structure_solution 'SHELXS-97 (Sheldrick, 2008)'
_diffrn_ambient_temperature 123(2)
_diffrn_measured_fraction_theta_full 0.995
_diffrn_measured_fraction_theta_max 0.995
_diffrn_measurement_device_type 'Bruker APEX-II CCD'
_diffrn_measurement_method '\f and \w scans'
_diffrn_radiation_monochromator graphite
_diffrn_radiation_source 'fine-focus sealed tube'
_diffrn_radiation_type MoK\a
_diffrn_radiation_wavelength 0.71073
_diffrn_reflns_av_R_equivalents 0.0230
_diffrn_reflns_av_sigmaI/netI 0.0394
_diffrn_reflns_limit_h_max 17
_diffrn_reflns_limit_h_min -17
_diffrn_reflns_limit_k_max 5
_diffrn_reflns_limit_k_min -7
_diffrn_reflns_limit_l_max 33
_diffrn_reflns_limit_l_min -33
_diffrn_reflns_number 20182
_diffrn_reflns_theta_full 24.98
_diffrn_reflns_theta_max 24.98
_diffrn_reflns_theta_min 1.62
_exptl_absorpt_coefficient_mu 0.062
_exptl_absorpt_correction_T_max 0.7451
_exptl_absorpt_correction_T_min 0.6862
_exptl_absorpt_correction_type multi-scan
_exptl_absorpt_process_details SADABS
_exptl_crystal_colour Colourless
_exptl_crystal_density_diffrn 1.061
_exptl_crystal_density_meas 0
_exptl_crystal_density_method 'not measured'
_exptl_crystal_description needle
_exptl_crystal_F_000 932
_exptl_crystal_size_max 0.67
_exptl_crystal_size_mid 0.05
_exptl_crystal_size_min 0.02
_refine_diff_density_max 0.189
_refine_diff_density_min -0.292
_refine_diff_density_rms 0.035
_refine_ls_abs_structure_details 'Flack H D (1983), Acta Cryst. A39, 876-881'
_refine_ls_abs_structure_Flack 0.5(13)
_refine_ls_extinction_method none
_refine_ls_goodness_of_fit_ref 0.998
_refine_ls_hydrogen_treatment mixed
_refine_ls_matrix_type full
_refine_ls_number_parameters 603
_refine_ls_number_reflns 8364
_refine_ls_number_restraints 841
_refine_ls_restrained_S_all 0.968
_refine_ls_R_factor_all 0.0643
_refine_ls_R_factor_gt 0.0428
_refine_ls_shift/su_max 0.036
_refine_ls_shift/su_mean 0.001
_refine_ls_structure_factor_coef Fsqd
_refine_ls_weighting_details 'calc w=1/[\s^2^(Fo^2^)+(0.0463P)^2^+0.7615P] where P=(Fo^2^+2Fc^2^)/3'
_refine_ls_weighting_scheme calc
_refine_ls_wR_factor_gt 0.0925
_refine_ls_wR_factor_ref 0.1039
_reflns_number_gt 6666
_reflns_number_total 8364
_reflns_threshold_expression >2sigma(I)
_cod_data_source_file cg200971f_si_002.cif
_cod_data_source_block 1
_cod_depositor_comments
;
The following automatic conversions were performed:

'_symmetry_cell_setting' value 'Monoclinic' changed to 'monoclinic'
according to /home/saulius/struct/CIF-dictionaries/cif_core.dic
dictionary named 'cif_core.dic' version 2.4.1 from
2010-06-29.

'_exptl_absorpt_correction_type' value 'Multi-scan'
changed to 'multi-scan' according to
/home/saulius/struct/CIF-dictionaries/cif_core.dic dictionary named
'cif_core.dic' version 2.4.1 from 2010-06-29.

Automatic conversion script
Id: cif_fix_values 1715 2011-07-08 13:25:40Z adriana 
;
_cod_original_sg_symbol_H-M P2(1)
_cod_database_code 4502847

loop_
_symmetry_equiv_pos_as_xyz
'x, y, z'
'-x, y+1/2, -z'

loop_
_atom_site_label
_atom_site_type_symbol
_atom_site_fract_x
_atom_site_fract_y
_atom_site_fract_z
_atom_site_U_iso_or_equiv
_atom_site_adp_type
_atom_site_occupancy
_atom_site_symmetry_multiplicity
_atom_site_calc_flag
_atom_site_refinement_flags
_atom_site_disorder_assembly
_atom_site_disorder_group
O1 O 0.84490(10) 0.4827(3) 0.26789(5) 0.0406(4) Uani 1 1 d GDU . .
H1 H 0.8487 0.3722 0.2506 0.048(8) Uiso 1 1 d GD . .
C1 C 0.71179(12) 0.6190(4) 0.36442(6) 0.0316(5) Uani 1 1 d GU . .
H1A H 0.7223 0.7289 0.3899 0.038 Uiso 1 1 calc R . .
H1B H 0.7142 0.4726 0.3793 0.038 Uiso 1 1 calc R . .
C2 C 0.78690(14) 0.6354(4) 0.33420(8) 0.0328(6) Uani 1 1 d U . .
H2A H 0.8453 0.6101 0.3537 0.039 Uiso 1 1 calc R . .
H2B H 0.7877 0.7838 0.3204 0.039 Uiso 1 1 calc R . .
C3 C 0.77302(14) 0.4664(4) 0.29527(8) 0.0333(6) Uani 1 1 d U . .
H3 H 0.7730 0.3169 0.3095 0.040 Uiso 1 1 calc R . .
C4 C 0.68372(14) 0.5062(4) 0.26572(8) 0.0309(5) Uani 1 1 d U . .
H4A H 0.6859 0.6484 0.2493 0.037 Uiso 1 1 calc R . .
H4B H 0.6734 0.3904 0.2415 0.037 Uiso 1 1 calc R . .
C5 C 0.60647(13) 0.5084(4) 0.29437(7) 0.0236(5) Uani 1 1 d U . .
C6 C 0.53367(13) 0.3909(4) 0.28152(7) 0.0246(5) Uani 1 1 d U . .
H6 H 0.5328 0.3040 0.2540 0.030 Uiso 1 1 calc R . .
C7 C 0.45259(13) 0.3832(4) 0.30667(7) 0.0247(5) Uani 1 1 d U . .
H7A H 0.4494 0.2376 0.3215 0.030 Uiso 1 1 calc R . .
H7B H 0.3984 0.4006 0.2834 0.030 Uiso 1 1 calc R . .
C8 C 0.45210(13) 0.5583(3) 0.34424(7) 0.0215(5) Uani 1 1 d U . .
H8 H 0.4315 0.6992 0.3287 0.026 Uiso 1 1 calc R . .
C9 C 0.54627(13) 0.5915(4) 0.37070(7) 0.0228(5) Uani 1 1 d U . .
H9 H 0.5653 0.4462 0.3846 0.027 Uiso 1 1 calc R . .
C10 C 0.61691(13) 0.6541(4) 0.33792(7) 0.0241(5) Uani 1 1 d U . .
C11 C 0.54421(14) 0.7485(4) 0.41225(8) 0.0288(5) Uani 1 1 d U . .
H11A H 0.6047 0.7533 0.4306 0.035 Uiso 1 1 calc R . .
H11B H 0.5300 0.8975 0.3999 0.035 Uiso 1 1 calc R . .
C12 C 0.47599(13) 0.6849(4) 0.44508(7) 0.0291(5) Uani 1 1 d U . .
H12A H 0.4943 0.5445 0.4607 0.035 Uiso 1 1 calc R . .
H12B H 0.4757 0.7979 0.4698 0.035 Uiso 1 1 calc R . .
C13 C 0.38152(13) 0.6616(4) 0.41881(7) 0.0229(5) Uani 1 1 d U . .
C14 C 0.38805(13) 0.4966(4) 0.37890(7) 0.0224(5) Uani 1 1 d U . .
H14 H 0.4129 0.3596 0.3946 0.027 Uiso 1 1 calc R . .
C15 C 0.29053(13) 0.4449(4) 0.36034(8) 0.0278(5) Uani 1 1 d U . .
H15A H 0.2852 0.2989 0.3453 0.033 Uiso 1 1 calc R . .
H15B H 0.2652 0.5564 0.3373 0.033 Uiso 1 1 calc R . .
C16 C 0.24313(13) 0.4500(4) 0.40478(7) 0.0276(5) Uani 1 1 d U . .
H16A H 0.2247 0.3006 0.4128 0.033 Uiso 1 1 calc R . .
H16B H 0.1890 0.5436 0.3996 0.033 Uiso 1 1 calc R . .
C17 C 0.31122(13) 0.5445(4) 0.44513(7) 0.0243(5) Uani 1 1 d DU . .
H17 H 0.3423 0.4167 0.4619 0.029 Uiso 1 1 calc R . .
C18 C 0.34448(14) 0.8824(4) 0.40004(8) 0.0293(5) Uani 1 1 d U . .
H18A H 0.3450 0.9859 0.4262 0.044 Uiso 1 1 calc R . .
H18B H 0.2828 0.8634 0.3847 0.044 Uiso 1 1 calc R . .
H18C H 0.3819 0.9393 0.3772 0.044 Uiso 1 1 calc R . .
C19 C 0.60668(14) 0.8937(4) 0.32201(8) 0.0314(5) Uani 1 1 d U . .
H19A H 0.6248 0.9902 0.3489 0.047 Uiso 1 1 calc R . .
H19B H 0.5439 0.9225 0.3097 0.047 Uiso 1 1 calc R . .
H19C H 0.6448 0.9214 0.2973 0.047 Uiso 1 1 calc R . .
C20 C 0.26490(13) 0.6701(4) 0.48150(7) 0.0280(5) Uani 1 1 d DU . .
H20 H 0.2272 0.7873 0.4645 0.034 Uiso 1 1 calc R . .
C21 C 0.33130(16) 0.7800(5) 0.51898(8) 0.0428(7) Uani 1 1 d DU . .
H21A H 0.3735 0.6706 0.5338 0.064 Uiso 1 1 calc R . .
H21B H 0.2986 0.8465 0.5429 0.064 Uiso 1 1 calc R . .
H21C H 0.3645 0.8936 0.5043 0.064 Uiso 1 1 calc R . .
C22 C 0.20248(14) 0.5178(4) 0.50460(8) 0.0329(6) Uani 1 1 d DU . .
H22A H 0.1655 0.4346 0.4796 0.040 Uiso 1 1 calc R . .
H22B H 0.2397 0.4110 0.5244 0.040 Uiso 1 1 calc R . .
C23 C 0.14029(18) 0.6307(5) 0.53471(10) 0.0501(7) Uani 1 1 d DU B .
H23A H 0.1771 0.7100 0.5605 0.060 Uiso 1 1 calc R . .
H23B H 0.1041 0.7405 0.5152 0.060 Uiso 1 1 calc R . .
C24 C 0.07807(14) 0.4787(4) 0.55573(8) 0.0362(6) Uani 1 1 d DU . .
H24A H 0.1140 0.3941 0.5809 0.043 Uiso 1 1 calc R A 1
H24B H 0.0540 0.3731 0.5311 0.043 Uiso 1 1 calc R A 1
C25 C -0.0008(2) 0.5782(7) 0.57627(14) 0.0352(9) Uani 0.63 1 d PDU B 1
H25 H -0.0423 0.6486 0.5506 0.042 Uiso 0.63 1 calc PR B 1
C26 C 0.0290(4) 0.7474(10) 0.6142(2) 0.0681(14) Uani 0.63 1 d PDU B 1
H26A H -0.0238 0.8227 0.6232 0.102 Uiso 0.63 1 calc PR B 1
H26B H 0.0688 0.8542 0.6019 0.102 Uiso 0.63 1 calc PR B 1
H26C H 0.0611 0.6740 0.6417 0.102 Uiso 0.63 1 calc PR B 1
C27 C -0.0516(3) 0.4142(8) 0.6012(2) 0.0681(14) Uani 0.63 1 d PDU B 1
H27A H -0.0117 0.3504 0.6275 0.102 Uiso 0.63 1 calc PR B 1
H27B H -0.0743 0.2982 0.5793 0.102 Uiso 0.63 1 calc PR B 1
H27C H -0.1022 0.4867 0.6134 0.102 Uiso 0.63 1 calc PR B 1
C61 C 0.0319(3) 0.5542(8) 0.5964(2) 0.0352(9) Uani 0.37 1 d PRDU B 2
H61 H 0.0763 0.5325 0.6251 0.042 Uiso 0.37 1 calc PR B 2
C62 C 0.0098(5) 0.7966(12) 0.5949(3) 0.0394(16) Uani 0.37 1 d PDU B 2
H62A H -0.0402 0.8242 0.6130 0.059 Uiso 0.37 1 calc PR B 2
H62B H -0.0070 0.8425 0.5622 0.059 Uiso 0.37 1 calc PR B 2
H62C H 0.0625 0.8798 0.6087 0.059 Uiso 0.37 1 calc PR B 2
C63 C -0.0461(5) 0.3955(16) 0.6015(3) 0.0394(16) Uani 0.37 1 d PDU B 2
H63A H -0.0291 0.2977 0.6283 0.059 Uiso 0.37 1 calc PR B 2
H63B H -0.0593 0.3087 0.5727 0.059 Uiso 0.37 1 calc PR B 2
H63C H -0.0995 0.4793 0.6069 0.059 Uiso 0.37 1 calc PR B 2
O2 O 0.97476(10) 0.7851(3) 0.27821(6) 0.0397(4) Uani 1 1 d GDU . .
H2 H 0.9345 0.6868 0.2769 0.062(10) Uiso 1 1 d GD . .
C28 C 1.13302(13) 0.4978(4) 0.20621(8) 0.0332(5) Uani 1 1 d GU . .
H28A H 1.1213 0.3989 0.1787 0.040 Uiso 1 1 calc R . .
H28B H 1.1697 0.4162 0.2316 0.040 Uiso 1 1 calc R . .
C29 C 1.04404(15) 0.5589(4) 0.22269(9) 0.0355(6) Uani 1 1 d U . .
H29A H 1.0052 0.6312 0.1967 0.043 Uiso 1 1 calc R . .
H29B H 1.0132 0.4245 0.2314 0.043 Uiso 1 1 calc R . .
C30 C 1.05805(14) 0.7108(4) 0.26452(8) 0.0321(6) Uani 1 1 d U . .
H30 H 1.0926 0.6318 0.2916 0.039 Uiso 1 1 calc R . .
C31 C 1.11017(15) 0.9123(4) 0.25341(9) 0.0345(6) Uani 1 1 d U . .
H31A H 1.0717 1.0039 0.2305 0.041 Uiso 1 1 calc R . .
H31B H 1.1251 0.9991 0.2825 0.041 Uiso 1 1 calc R . .
C32 C 1.19601(14) 0.8577(4) 0.23341(8) 0.0291(5) Uani 1 1 d U . .
C33 C 1.27272(15) 0.9489(4) 0.25066(8) 0.0330(6) Uani 1 1 d U . .
H33 H 1.2725 1.0428 0.2771 0.040 Uiso 1 1 calc R . .
C34 C 1.35984(14) 0.9160(4) 0.23187(7) 0.0310(6) Uani 1 1 d U . .
H34A H 1.3996 0.8250 0.2543 0.037 Uiso 1 1 calc R . .
H34B H 1.3893 1.0598 0.2295 0.037 Uiso 1 1 calc R . .
C35 C 1.34906(14) 0.8070(4) 0.18414(7) 0.0256(5) Uani 1 1 d U . .
H35 H 1.3254 0.9171 0.1599 0.031 Uiso 1 1 calc R . .
C36 C 1.28146(13) 0.6173(4) 0.18328(7) 0.0247(5) Uani 1 1 d U . .
H36 H 1.3039 0.5190 0.2101 0.030 Uiso 1 1 calc R . .
C37 C 1.18712(13) 0.6966(4) 0.19245(8) 0.0257(5) Uani 1 1 d U . .
C38 C 1.27859(14) 0.4788(4) 0.13850(8) 0.0329(6) Uani 1 1 d U . .
H38A H 1.2480 0.5637 0.1117 0.040 Uiso 1 1 calc R . .
H38B H 1.2423 0.3461 0.1421 0.040 Uiso 1 1 calc R . .
C39 C 1.37131(14) 0.4085(4) 0.12679(8) 0.0329(6) Uani 1 1 d U . .
H39A H 1.3991 0.3066 0.1513 0.039 Uiso 1 1 calc R . .
H39B H 1.3644 0.3301 0.0963 0.039 Uiso 1 1 calc R . .
C40 C 1.43271(14) 0.6071(4) 0.12400(7) 0.0244(5) Uani 1 1 d U . .
C41 C 1.43813(13) 0.7205(4) 0.17210(7) 0.0245(5) Uani 1 1 d U . .
H41 H 1.4579 0.6060 0.1961 0.029 Uiso 1 1 calc R . .
C42 C 1.51633(14) 0.8798(4) 0.17271(8) 0.0316(5) Uani 1 1 d U . .
H42A H 1.5438 0.9101 0.2053 0.038 Uiso 1 1 calc R . .
H42B H 1.4964 1.0197 0.1573 0.038 Uiso 1 1 calc R . .
C43 C 1.58247(14) 0.7609(4) 0.14505(8) 0.0322(6) Uani 1 1 d U . .
H43A H 1.6364 0.7156 0.1664 0.039 Uiso 1 1 calc R . .
H43B H 1.6016 0.8587 0.1207 0.039 Uiso 1 1 calc R . .
C44 C 1.53373(14) 0.5575(4) 0.12183(7) 0.0291(5) Uani 1 1 d DU D .
H44 H 1.5506 0.4292 0.1427 0.035 Uiso 1 1 calc R . .
C45 C 1.39567(15) 0.7590(4) 0.08365(8) 0.0351(6) Uani 1 1 d U . .
H45A H 1.3363 0.8123 0.0890 0.053 Uiso 1 1 calc R . .
H45B H 1.3907 0.6785 0.0539 0.053 Uiso 1 1 calc R . .
H45C H 1.4363 0.8836 0.0823 0.053 Uiso 1 1 calc R . .
C46 C 1.13692(15) 0.8099(4) 0.14866(8) 0.0375(6) Uani 1 1 d U . .
H46A H 1.0847 0.8884 0.1575 0.056 Uiso 1 1 calc R . .
H46B H 1.1169 0.6995 0.1248 0.056 Uiso 1 1 calc R . .
H46C H 1.1772 0.9137 0.1359 0.056 Uiso 1 1 calc R . .
C47 C 1.56455(15) 0.5090(5) 0.07384(8) 0.0388(6) Uani 1 1 d DU . .
H47 H 1.5452 0.6396 0.0541 0.047 Uiso 1 1 calc R C 1
C48 C 1.51523(18) 0.3163(5) 0.04813(9) 0.0533(8) Uani 1 1 d DU D .
H48A H 1.5424 0.2830 0.0197 0.080 Uiso 1 1 calc R . .
H48B H 1.4519 0.3545 0.0395 0.080 Uiso 1 1 calc R . .
H48C H 1.5197 0.1880 0.0688 0.080 Uiso 1 1 calc R . .
C49 C 1.6648(3) 0.4980(8) 0.07396(17) 0.0387(11) Uani 0.65 1 d PDU D 1
H49A H 1.6841 0.3433 0.0774 0.046 Uiso 0.65 1 calc PR D 1
H49B H 1.6943 0.5794 0.1016 0.046 Uiso 0.65 1 calc PR D 1
C50 C 1.6960(3) 0.5916(8) 0.02970(13) 0.0348(9) Uani 0.65 1 d PDU D 1
H50A H 1.6864 0.7519 0.0291 0.042 Uiso 0.65 1 calc PR D 1
H50B H 1.6590 0.5287 0.0018 0.042 Uiso 0.65 1 calc PR D 1
C51 C 1.7944(3) 0.5448(8) 0.02640(14) 0.0387(10) Uani 0.65 1 d PDU D 1
H51A H 1.8029 0.3843 0.0255 0.046 Uiso 0.65 1 calc PR D 1
H51B H 1.8306 0.6003 0.0553 0.046 Uiso 0.65 1 calc PR D 1
C52 C 1.8303(4) 0.6450(14) -0.0161(3) 0.0470(17) Uani 0.65 1 d PDU D 1
H52 H 1.7888 0.6031 -0.0448 0.056 Uiso 0.65 1 calc PR D 1
C53 C 1.9229(3) 0.5531(10) -0.0212(2) 0.0696(13) Uani 0.65 1 d PDU D 1
H53A H 1.9459 0.6229 -0.0481 0.104 Uiso 0.65 1 calc PR D 1
H53B H 1.9185 0.3948 -0.0265 0.104 Uiso 0.65 1 calc PR D 1
H53C H 1.9639 0.5825 0.0075 0.104 Uiso 0.65 1 calc PR D 1
C54 C 1.833(2) 0.8943(17) -0.0133(15) 0.0537(11) Uani 0.65 1 d PDU D 1
H54A H 1.8687 0.9394 0.0161 0.081 Uiso 0.65 1 calc PR D 1
H54B H 1.7715 0.9505 -0.0141 0.081 Uiso 0.65 1 calc PR D 1
H54C H 1.8596 0.9530 -0.0401 0.081 Uiso 0.65 1 calc PR D 1
C55 C 1.6638(5) 0.4122(17) 0.0854(3) 0.0387(11) Uani 0.35 1 d PDU D 2
H55A H 1.6957 0.4941 0.1123 0.046 Uiso 0.35 1 calc PR D 2
H55B H 1.6596 0.2577 0.0952 0.046 Uiso 0.35 1 calc PR D 2
C56 C 1.7201(4) 0.4226(11) 0.0439(2) 0.0343(16) Uani 0.35 1 d PDU D 2
H56A H 1.7720 0.3222 0.0503 0.041 Uiso 0.35 1 calc PR D 2
H56B H 1.6830 0.3717 0.0149 0.041 Uiso 0.35 1 calc PR D 2
C57 C 1.7540(6) 0.6505(12) 0.0360(2) 0.0353(16) Uani 0.35 1 d PDU D 2
H57A H 1.7951 0.6953 0.0641 0.042 Uiso 0.35 1 calc PR D 2
H57B H 1.7023 0.7524 0.0327 0.042 Uiso 0.35 1 calc PR D 2
C58 C 1.8033(9) 0.675(2) -0.0073(5) 0.043(3) Uani 0.35 1 d PDU D 2
H58 H 1.7609 0.6342 -0.0358 0.052 Uiso 0.35 1 calc PR D 2
C59 C 1.8862(7) 0.5319(19) -0.0061(4) 0.0696(13) Uani 0.35 1 d PDU D 2
H59A H 1.9288 0.5694 0.0216 0.104 Uiso 0.35 1 calc PR D 2
H59B H 1.9144 0.5564 -0.0346 0.104 Uiso 0.35 1 calc PR D 2
H59C H 1.8690 0.3777 -0.0044 0.104 Uiso 0.35 1 calc PR D 2
C60 C 1.831(4) 0.914(3) -0.012(3) 0.0537(11) Uani 0.35 1 d PDU D 2
H60A H 1.8700 0.9597 0.0159 0.081 Uiso 0.35 1 calc PR D 2
H60B H 1.7775 1.0066 -0.0168 0.081 Uiso 0.35 1 calc PR D 2
H60C H 1.8637 0.9283 -0.0398 0.081 Uiso 0.35 1 calc PR D 2
O1S O 0.87548(13) 0.0973(3) 0.23070(7) 0.0509(5) Uani 1 1 d DU F .
H1S H 0.906(2) -0.003(4) 0.2457(11) 0.099(14) Uiso 1 1 d D . .
C1S C 0.81438(18) 0.0016(6) 0.19454(11) 0.0634(8) Uani 1 1 d DU . .
H1S1 H 0.7588 0.0904 0.1900 0.076 Uiso 1 1 calc R E 1
H1S2 H 0.7982 -0.1467 0.2045 0.076 Uiso 1 1 calc R E 1
C2S C 0.8528(4) -0.0158(10) 0.14707(19) 0.0651(13) Uani 0.54 1 d PDU F 1
H2S1 H 0.8950 -0.1409 0.1489 0.078 Uiso 0.54 1 calc PR F 1
H2S2 H 0.8028 -0.0496 0.1221 0.078 Uiso 0.54 1 calc PR F 1
C3S C 0.9017(7) 0.1874(14) 0.1322(6) 0.064(2) Uani 0.54 1 d PDU F 1
H3S1 H 0.8605 0.3123 0.1294 0.096 Uiso 0.54 1 calc PR F 1
H3S2 H 0.9228 0.1604 0.1017 0.096 Uiso 0.54 1 calc PR F 1
H3S3 H 0.9531 0.2195 0.1558 0.096 Uiso 0.54 1 calc PR F 1
C2SA C 0.8123(4) 0.1265(13) 0.1501(2) 0.0651(13) Uani 0.46 1 d PDU F 2
H2S3 H 0.8025 0.2837 0.1561 0.078 Uiso 0.46 1 calc PR F 2
H2S4 H 0.7623 0.0739 0.1269 0.078 Uiso 0.46 1 calc PR F 2
C3SA C 0.8986(10) 0.097(2) 0.1312(8) 0.064(2) Uani 0.46 1 d PU F 2
H3S4 H 0.9481 0.1402 0.1550 0.096 Uiso 0.46 1 calc PR F 2
H3S5 H 0.8993 0.1877 0.1031 0.096 Uiso 0.46 1 calc PR F 2
H3S6 H 0.9057 -0.0573 0.1229 0.096 Uiso 0.46 1 calc PR F 2

loop_
_atom_site_aniso_label
_atom_site_aniso_U_11
_atom_site_aniso_U_22
_atom_site_aniso_U_33
_atom_site_aniso_U_23
_atom_site_aniso_U_13
_atom_site_aniso_U_12
O1 0.0356(9) 0.0338(11) 0.0577(11) -0.0086(10) 0.0266(8) -0.0051(8)
C1 0.0251(11) 0.0355(15) 0.0346(13) 0.0005(11) 0.0051(10) -0.0011(11)
C2 0.0214(11) 0.0385(15) 0.0390(13) -0.0011(12) 0.0059(10) -0.0028(11)
C3 0.0259(12) 0.0294(14) 0.0483(14) 0.0036(12) 0.0186(11) 0.0010(11)
C4 0.0346(12) 0.0297(14) 0.0306(12) -0.0001(11) 0.0126(10) -0.0030(11)
C5 0.0266(11) 0.0207(12) 0.0248(11) 0.0041(9) 0.0079(9) 0.0030(10)
C6 0.0287(11) 0.0207(12) 0.0250(11) -0.0003(10) 0.0059(9) 0.0019(10)
C7 0.0254(11) 0.0206(12) 0.0280(11) -0.0014(10) 0.0030(9) 0.0003(10)
C8 0.0197(10) 0.0182(12) 0.0264(11) 0.0010(9) 0.0026(8) 0.0021(9)
C9 0.0222(10) 0.0195(12) 0.0265(11) 0.0019(9) 0.0026(9) -0.0002(9)
C10 0.0224(11) 0.0226(13) 0.0279(12) 0.0000(10) 0.0053(9) -0.0010(10)
C11 0.0214(11) 0.0327(15) 0.0324(12) -0.0070(11) 0.0037(9) -0.0044(10)
C12 0.0244(11) 0.0358(15) 0.0276(12) -0.0051(11) 0.0053(9) -0.0032(10)
C13 0.0198(10) 0.0216(13) 0.0281(11) -0.0022(10) 0.0057(9) -0.0009(9)
C14 0.0212(10) 0.0167(12) 0.0292(11) 0.0009(10) 0.0029(9) 0.0018(9)
C15 0.0243(11) 0.0235(14) 0.0360(13) -0.0036(10) 0.0054(9) -0.0005(10)
C16 0.0208(11) 0.0237(14) 0.0389(13) -0.0023(10) 0.0060(10) 0.0010(9)
C17 0.0220(11) 0.0198(13) 0.0312(12) 0.0021(10) 0.0043(9) -0.0003(9)
C18 0.0291(12) 0.0198(13) 0.0408(13) -0.0016(11) 0.0110(10) 0.0005(10)
C19 0.0337(13) 0.0205(13) 0.0422(14) 0.0000(11) 0.0136(11) -0.0021(10)
C20 0.0248(11) 0.0307(14) 0.0293(12) -0.0026(10) 0.0069(9) -0.0019(10)
C21 0.0374(14) 0.0553(18) 0.0380(14) -0.0156(13) 0.0138(11) -0.0133(13)
C22 0.0261(12) 0.0404(16) 0.0330(12) -0.0009(11) 0.0065(10) -0.0018(11)
C23 0.0528(16) 0.0467(18) 0.0573(17) -0.0013(14) 0.0322(14) -0.0071(14)
C24 0.0286(12) 0.0453(16) 0.0358(13) -0.0035(12) 0.0084(10) -0.0076(11)
C25 0.031(2) 0.045(2) 0.030(2) 0.009(2) 0.0065(16) 0.0031(18)
C26 0.069(3) 0.055(3) 0.090(3) -0.015(2) 0.047(2) -0.024(2)
C27 0.069(3) 0.055(3) 0.090(3) -0.015(2) 0.047(2) -0.024(2)
C61 0.031(2) 0.045(2) 0.030(2) 0.009(2) 0.0065(16) 0.0031(18)
C62 0.023(3) 0.063(4) 0.034(3) 0.005(3) 0.012(2) 0.010(3)
C63 0.023(3) 0.063(4) 0.034(3) 0.005(3) 0.012(2) 0.010(3)
O2 0.0323(9) 0.0361(10) 0.0550(11) -0.0078(9) 0.0219(8) -0.0049(9)
C28 0.0309(12) 0.0261(14) 0.0452(14) -0.0050(12) 0.0147(11) -0.0020(11)
C29 0.0309(13) 0.0295(15) 0.0481(15) -0.0027(12) 0.0124(11) -0.0066(11)
C30 0.0282(12) 0.0326(15) 0.0378(13) -0.0015(11) 0.0127(10) -0.0005(11)
C31 0.0328(12) 0.0311(15) 0.0418(14) -0.0086(11) 0.0132(11) -0.0046(11)
C32 0.0309(12) 0.0240(14) 0.0339(12) -0.0013(10) 0.0095(10) -0.0012(10)
C33 0.0358(13) 0.0322(15) 0.0321(13) -0.0079(11) 0.0090(10) -0.0061(11)
C34 0.0270(12) 0.0350(15) 0.0309(12) -0.0054(11) 0.0035(10) -0.0048(10)
C35 0.0248(11) 0.0251(13) 0.0267(12) -0.0012(10) 0.0019(9) -0.0032(9)
C36 0.0246(11) 0.0228(13) 0.0268(11) 0.0022(10) 0.0043(9) -0.0030(9)
C37 0.0242(11) 0.0237(13) 0.0299(12) -0.0005(10) 0.0061(9) -0.0026(10)
C38 0.0304(12) 0.0305(14) 0.0401(13) -0.0084(11) 0.0129(10) -0.0106(11)
C39 0.0352(13) 0.0287(14) 0.0370(13) -0.0077(11) 0.0136(11) -0.0072(11)
C40 0.0278(11) 0.0233(13) 0.0221(11) 0.0014(10) 0.0033(9) -0.0044(10)
C41 0.0258(11) 0.0223(13) 0.0251(11) 0.0016(10) 0.0024(9) -0.0008(9)
C42 0.0274(12) 0.0350(15) 0.0324(13) -0.0051(11) 0.0039(10) -0.0059(11)
C43 0.0270(12) 0.0413(16) 0.0288(12) -0.0002(11) 0.0049(10) -0.0053(11)
C44 0.0296(12) 0.0305(15) 0.0279(12) 0.0005(10) 0.0063(9) -0.0005(10)
C45 0.0337(13) 0.0423(16) 0.0297(13) 0.0041(11) 0.0051(10) -0.0032(12)
C46 0.0308(13) 0.0448(17) 0.0363(13) 0.0008(12) 0.0029(10) 0.0031(11)
C47 0.0342(13) 0.0483(17) 0.0364(13) -0.0110(12) 0.0146(11) -0.0103(12)
C48 0.0493(16) 0.067(2) 0.0487(16) -0.0272(15) 0.0251(13) -0.0186(15)
C49 0.0403(15) 0.037(4) 0.043(3) -0.003(2) 0.0234(16) -0.010(2)
C50 0.031(2) 0.041(3) 0.033(2) -0.002(2) 0.0063(17) -0.005(2)
C51 0.033(2) 0.040(3) 0.046(2) 0.001(2) 0.0146(18) 0.005(2)
C52 0.026(4) 0.075(4) 0.043(3) -0.006(3) 0.014(2) -0.009(3)
C53 0.046(3) 0.074(3) 0.097(4) -0.004(3) 0.042(2) 0.003(3)
C54 0.047(2) 0.062(2) 0.053(2) 0.013(4) 0.0063(14) -0.008(3)
C55 0.0403(15) 0.037(4) 0.043(3) -0.003(2) 0.0234(16) -0.010(2)
C56 0.031(4) 0.035(4) 0.039(4) -0.003(3) 0.012(3) 0.005(3)
C57 0.032(4) 0.041(5) 0.034(4) -0.003(3) 0.009(3) 0.000(4)
C58 0.026(6) 0.058(6) 0.047(7) 0.004(5) 0.010(4) -0.008(5)
C59 0.046(3) 0.074(3) 0.097(4) -0.004(3) 0.042(2) 0.003(3)
C60 0.047(2) 0.062(2) 0.053(2) 0.013(4) 0.0063(14) -0.008(3)
O1S 0.0490(11) 0.0419(13) 0.0603(12) -0.0131(11) 0.0015(10) 0.0004(10)
C1S 0.0435(16) 0.063(2) 0.083(2) -0.0132(18) 0.0046(15) -0.0126(16)
C2S 0.049(3) 0.063(4) 0.077(3) 0.004(3) -0.018(2) 0.004(2)
C3S 0.069(2) 0.063(7) 0.058(2) -0.004(7) 0.0014(18) 0.009(5)
C2SA 0.049(3) 0.063(4) 0.077(3) 0.004(3) -0.018(2) 0.004(2)
C3SA 0.069(2) 0.063(7) 0.058(2) -0.004(7) 0.0014(18) 0.009(5)

loop_
_atom_type_symbol
_atom_type_description
_atom_type_scat_dispersion_real
_atom_type_scat_dispersion_imag
_atom_type_scat_source
C C 0.0033 0.0016 'International Tables Vol C Tables 4.2.6.8 and 6.1.1.4'
H H 0.0000 0.0000 'International Tables Vol C Tables 4.2.6.8 and 6.1.1.4'
O O 0.0106 0.0060 'International Tables Vol C Tables 4.2.6.8 and 6.1.1.4'

loop_
_geom_angle_atom_site_label_1
_geom_angle_atom_site_label_2
_geom_angle_atom_site_label_3
_geom_angle
C3 O1 H1 112.5
C2 C1 C10 114.81(17)
C2 C1 H1A 108.6
C10 C1 H1A 108.6
C2 C1 H1B 108.6
C10 C1 H1B 108.5
H1A C1 H1B 107.5
C1 C2 C3 109.55(18)
C1 C2 H2A 109.8
C3 C2 H2A 109.8
C1 C2 H2B 109.8
C3 C2 H2B 109.8
H2A C2 H2B 108.2
O1 C3 C4 111.29(18)
O1 C3 C2 108.49(18)
C4 C3 C2 109.33(19)
O1 C3 H3 109.2
C4 C3 H3 109.2
C2 C3 H3 109.2
C5 C4 C3 112.76(17)
C5 C4 H4A 109.0
C3 C4 H4A 109.0
C5 C4 H4B 109.0
C3 C4 H4B 109.0
H4A C4 H4B 107.8
C6 C5 C4 120.8(2)
C6 C5 C10 122.68(18)
C4 C5 C10 116.49(18)
C5 C6 C7 125.5(2)
C5 C6 H6 117.3
C7 C6 H6 117.3
C6 C7 C8 113.49(18)
C6 C7 H7A 108.9
C8 C7 H7A 108.9
C6 C7 H7B 108.9
C8 C7 H7B 108.9
H7A C7 H7B 107.7
C14 C8 C7 110.53(17)
C14 C8 C9 109.40(16)
C7 C8 C9 110.89(16)
C14 C8 H8 108.7
C7 C8 H8 108.7
C9 C8 H8 108.7
C8 C9 C11 111.00(16)
C8 C9 C10 113.14(16)
C11 C9 C10 113.55(17)
C8 C9 H9 106.2
C11 C9 H9 106.2
C10 C9 H9 106.2
C5 C10 C19 108.54(18)
C5 C10 C1 108.25(16)
C19 C10 C1 109.28(19)
C5 C10 C9 110.18(17)
C19 C10 C9 111.38(18)
C1 C10 C9 109.16(16)
C12 C11 C9 113.68(18)
C12 C11 H11A 108.8
C9 C11 H11A 108.8
C12 C11 H11B 108.8
C9 C11 H11B 108.8
H11A C11 H11B 107.7
C13 C12 C11 112.03(18)
C13 C12 H12A 109.2
C11 C12 H12A 109.2
C13 C12 H12B 109.2
C11 C12 H12B 109.2
H12A C12 H12B 107.9
C12 C13 C18 111.38(18)
C12 C13 C14 106.51(16)
C18 C13 C14 111.82(17)
C12 C13 C17 116.88(18)
C18 C13 C17 109.78(17)
C14 C13 C17 99.89(16)
C8 C14 C15 118.98(17)
C8 C14 C13 115.52(18)
C15 C14 C13 104.18(16)
C8 C14 H14 105.7
C15 C14 H14 105.7
C13 C14 H14 105.7
C14 C15 C16 103.49(16)
C14 C15 H15A 111.1
C16 C15 H15A 111.1
C14 C15 H15B 111.1
C16 C15 H15B 111.1
H15A C15 H15B 109.0
C15 C16 C17 107.06(16)
C15 C16 H16A 110.3
C17 C16 H16A 110.3
C15 C16 H16B 110.3
C17 C16 H16B 110.3
H16A C16 H16B 108.6
C20 C17 C13 119.82(18)
C20 C17 C16 112.30(16)
C13 C17 C16 103.55(16)
C20 C17 H17 106.8
C13 C17 H17 106.8
C16 C17 H17 106.8
C13 C18 H18A 109.5
C13 C18 H18B 109.5
H18A C18 H18B 109.5
C13 C18 H18C 109.5
H18A C18 H18C 109.5
H18B C18 H18C 109.5
C10 C19 H19A 109.5
C10 C19 H19B 109.5
H19A C19 H19B 109.5
C10 C19 H19C 109.5
H19A C19 H19C 109.5
H19B C19 H19C 109.5
C21 C20 C22 110.17(18)
C21 C20 C17 112.76(17)
C22 C20 C17 110.29(18)
C21 C20 H20 107.8
C22 C20 H20 107.8
C17 C20 H20 107.8
C20 C21 H21A 109.5
C20 C21 H21B 109.5
H21A C21 H21B 109.5
C20 C21 H21C 109.5
H21A C21 H21C 109.5
H21B C21 H21C 109.5
C23 C22 C20 115.2(2)
C23 C22 H22A 108.5
C20 C22 H22A 108.5
C23 C22 H22B 108.5
C20 C22 H22B 108.5
H22A C22 H22B 107.5
C24 C23 C22 114.1(2)
C24 C23 H23A 108.7
C22 C23 H23A 108.7
C24 C23 H23B 108.7
C22 C23 H23B 108.7
H23A C23 H23B 107.6
C23 C24 C25 117.8(3)
C23 C24 C61 119.7(3)
C25 C24 C61 27.7(2)
C23 C24 H24A 107.9
C25 C24 H24A 107.9
C61 C24 H24A 81.8
C23 C24 H24B 107.9
C25 C24 H24B 107.9
C61 C24 H24B 126.2
H24A C24 H24B 107.2
C27 C25 C24 112.9(4)
C27 C25 C26 103.5(4)
C24 C25 C26 112.1(3)
C27 C25 H25 109.4
C24 C25 H25 109.4
C26 C25 H25 109.4
C25 C26 H26A 109.5
C25 C26 H26B 109.5
H26A C26 H26B 109.5
C25 C26 H26C 109.5
H26A C26 H26C 109.5
H26B C26 H26C 109.5
C25 C27 H27A 109.5
C25 C27 H27B 109.5
H27A C27 H27B 109.5
C25 C27 H27C 109.5
H27A C27 H27C 109.5
H27B C27 H27C 109.5
C62 C61 C24 113.6(4)
C62 C61 C63 116.8(7)
C24 C61 C63 108.3(6)
C62 C61 H61 105.8
C24 C61 H61 105.8
C63 C61 H61 105.8
C61 C62 H62A 109.5
C61 C62 H62B 109.5
H62A C62 H62B 109.5
C61 C62 H62C 109.5
H62A C62 H62C 109.5
H62B C62 H62C 109.5
C61 C63 H63A 109.5
C61 C63 H63B 109.5
H63A C63 H63B 109.5
C61 C63 H63C 109.5
H63A C63 H63C 109.5
H63B C63 H63C 109.5
C30 O2 H2 113.9
C29 C28 C37 113.54(17)
C29 C28 H28A 108.9
C37 C28 H28A 108.8
C29 C28 H28B 108.8
C37 C28 H28B 108.9
H28A C28 H28B 107.7
C30 C29 C28 111.06(19)
C30 C29 H29A 109.4
C28 C29 H29A 109.4
C30 C29 H29B 109.4
C28 C29 H29B 109.4
H29A C29 H29B 108.0
O2 C30 C29 112.00(18)
O2 C30 C31 107.07(19)
C29 C30 C31 110.85(19)
O2 C30 H30 108.9
C29 C30 H30 108.9
C31 C30 H30 108.9
C32 C31 C30 112.89(19)
C32 C31 H31A 109.0
C30 C31 H31A 109.0
C32 C31 H31B 109.0
C30 C31 H31B 109.0
H31A C31 H31B 107.8
C33 C32 C31 120.7(2)
C33 C32 C37 123.2(2)
C31 C32 C37 116.05(19)
C32 C33 C34 125.0(2)
C32 C33 H33 117.5
C34 C33 H33 117.5
C33 C34 C35 112.91(18)
C33 C34 H34A 109.0
C35 C34 H34A 109.0
C33 C34 H34B 109.0
C35 C34 H34B 109.0
H34A C34 H34B 107.8
C34 C35 C41 111.34(17)
C34 C35 C36 109.88(17)
C41 C35 C36 109.45(18)
C34 C35 H35 108.7
C41 C35 H35 108.7
C36 C35 H35 108.7
C38 C36 C35 112.11(17)
C38 C36 C37 112.72(17)
C35 C36 C37 112.14(18)
C38 C36 H36 106.4
C35 C36 H36 106.4
C37 C36 H36 106.4
C32 C37 C28 107.98(17)
C32 C37 C46 108.80(19)
C28 C37 C46 110.07(18)
C32 C37 C36 109.92(17)
C28 C37 C36 108.66(17)
C46 C37 C36 111.35(18)
C36 C38 C39 114.13(18)
C36 C38 H38A 108.7
C39 C38 H38A 108.7
C36 C38 H38B 108.7
C39 C38 H38B 108.7
H38A C38 H38B 107.6
C40 C39 C38 111.02(19)
C40 C39 H39A 109.4
C38 C39 H39A 109.4
C40 C39 H39B 109.4
C38 C39 H39B 109.4
H39A C39 H39B 108.0
C45 C40 C39 110.91(18)
C45 C40 C41 112.11(18)
C39 C40 C41 105.87(16)
C45 C40 C44 110.44(17)
C39 C40 C44 116.40(19)
C41 C40 C44 100.61(16)
C35 C41 C42 118.39(19)
C35 C41 C40 114.48(17)
C42 C41 C40 104.51(16)
C35 C41 H41 106.2
C42 C41 H41 106.2
C40 C41 H41 106.2
C41 C42 C43 103.97(18)
C41 C42 H42A 111.0
C43 C42 H42A 111.0
C41 C42 H42B 111.0
C43 C42 H42B 111.0
H42A C42 H42B 109.0
C42 C43 C44 107.50(17)
C42 C43 H43A 110.2
C44 C43 H43A 110.2
C42 C43 H43B 110.2
C44 C43 H43B 110.2
H43A C43 H43B 108.5
C47 C44 C43 111.07(18)
C47 C44 C40 118.76(18)
C43 C44 C40 103.68(18)
C47 C44 H44 107.6
C43 C44 H44 107.6
C40 C44 H44 107.6
C40 C45 H45A 109.5
C40 C45 H45B 109.5
H45A C45 H45B 109.5
C40 C45 H45C 109.5
H45A C45 H45C 109.5
H45B C45 H45C 109.5
C37 C46 H46A 109.5
C37 C46 H46B 109.5
H46A C46 H46B 109.5
C37 C46 H46C 109.5
H46A C46 H46C 109.5
H46B C46 H46C 109.5
C49 C47 C48 112.9(3)
C49 C47 C44 115.0(3)
C48 C47 C44 113.40(19)
C49 C47 C55 22.7(3)
C48 C47 C55 101.3(5)
C44 C47 C55 105.5(4)
C49 C47 H47 104.7
C48 C47 H47 104.7
C44 C47 H47 104.7
C55 C47 H47 127.4
C47 C48 H48A 109.5
C47 C48 H48B 109.5
H48A C48 H48B 109.5
C47 C48 H48C 109.5
H48A C48 H48C 109.5
H48B C48 H48C 109.5
C47 C49 C50 113.4(3)
C47 C49 H49A 108.9
C50 C49 H49A 108.9
C47 C49 H49B 108.9
C50 C49 H49B 108.9
H49A C49 H49B 107.7
C49 C50 C51 112.8(3)
C49 C50 H50A 109.0
C51 C50 H50A 109.0
C49 C50 H50B 109.0
C51 C50 H50B 109.0
H50A C50 H50B 107.8
C50 C51 C52 114.9(4)
C50 C51 H51A 108.5
C52 C51 H51A 108.5
C50 C51 H51B 108.5
C52 C51 H51B 108.5
H51A C51 H51B 107.5
C51 C52 C53 110.5(5)
C51 C52 C54 111.6(12)
C53 C52 C54 110.9(11)
C51 C52 H52 107.9
C53 C52 H52 107.9
C54 C52 H52 107.9
C56 C55 C47 114.5(6)
C56 C55 H55A 108.6
C47 C55 H55A 108.6
C56 C55 H55B 108.6
C47 C55 H55B 108.6
H55A C55 H55B 107.6
C57 C56 C55 112.5(6)
C57 C56 H56A 109.1
C55 C56 H56A 109.1
C57 C56 H56B 109.1
C55 C56 H56B 109.1
H56A C56 H56B 107.8
C56 C57 C58 114.8(8)
C56 C57 H57A 108.6
C58 C57 H57A 108.6
C56 C57 H57B 108.6
C58 C57 H57B 108.6
H57A C57 H57B 107.5
C59 C58 C60 109(2)
C59 C58 C57 113.9(9)
C60 C58 C57 110(2)
C59 C58 H58 108.2
C60 C58 H58 108.2
C57 C58 H58 108.2
C58 C59 H59A 109.5
C58 C59 H59B 109.5
H59A C59 H59B 109.5
C58 C59 H59C 109.5
H59A C59 H59C 109.5
H59B C59 H59C 109.5
C58 C60 H60A 109.5
C58 C60 H60B 109.5
H60A C60 H60B 109.5
C58 C60 H60C 109.5
H60A C60 H60C 109.5
H60B C60 H60C 109.5
C1S O1S H1S 109(3)
O1S C1S C2SA 110.8(4)
O1S C1S C2S 113.0(3)
C2SA C1S C2S 41.3(3)
O1S C1S H1S1 109.0
C2SA C1S H1S1 71.3
C2S C1S H1S1 109.0
O1S C1S H1S2 109.0
C2SA C1S H1S2 137.9
C2S C1S H1S2 109.0
H1S1 C1S H1S2 107.8
C3S C2S C1S 115.9(7)
C3S C2S H2S1 108.3
C1S C2S H2S1 108.3
C3S C2S H2S2 108.3
C1S C2S H2S2 108.3
H2S1 C2S H2S2 107.4
C2S C3S H3S1 109.5
C2S C3S H3S2 109.5
H3S1 C3S H3S2 109.5
C2S C3S H3S3 109.5
H3S1 C3S H3S3 109.5
H3S2 C3S H3S3 109.5
C1S C2SA C3SA 109.2(9)
C1S C2SA H2S3 109.8
C3SA C2SA H2S3 109.8
C1S C2SA H2S4 109.8
C3SA C2SA H2S4 109.8
H2S3 C2SA H2S4 108.3
C2SA C3SA H3S4 109.5
C2SA C3SA H3S5 109.5
H3S4 C3SA H3S5 109.5
C2SA C3SA H3S6 109.5
H3S4 C3SA H3S6 109.5
H3S5 C3SA H3S6 109.5

loop_
_geom_bond_atom_site_label_1
_geom_bond_atom_site_label_2
_geom_bond_distance
O1 C3 1.418(2)
O1 H1 0.8433
C1 C2 1.512(2)
C1 C10 1.542(3)
C1 H1A 0.9900
C1 H1B 0.9900
C2 C3 1.515(3)
C2 H2A 0.9900
C2 H2B 0.9900
C3 C4 1.511(3)
C3 H3 1.0000
C4 C5 1.505(3)
C4 H4A 0.9900
C4 H4B 0.9900
C5 C6 1.320(3)
C5 C10 1.525(3)
C6 C7 1.494(3)
C6 H6 0.9500
C7 C8 1.519(3)
C7 H7A 0.9900
C7 H7B 0.9900
C8 C14 1.517(3)
C8 C9 1.531(3)
C8 H8 1.0000
C9 C11 1.532(3)
C9 C10 1.553(3)
C9 H9 1.0000
C10 C19 1.535(3)
C11 C12 1.528(3)
C11 H11A 0.9900
C11 H11B 0.9900
C12 C13 1.525(3)
C12 H12A 0.9900
C12 H12B 0.9900
C13 C18 1.530(3)
C13 C14 1.538(3)
C13 C17 1.550(3)
C14 C15 1.526(3)
C14 H14 1.0000
C15 C16 1.538(3)
C15 H15A 0.9900
C15 H15B 0.9900
C16 C17 1.553(3)
C16 H16A 0.9900
C16 H16B 0.9900
C17 C20 1.532(3)
C17 H17 1.0000
C18 H18A 0.9800
C18 H18B 0.9800
C18 H18C 0.9800
C19 H19A 0.9800
C19 H19B 0.9800
C19 H19C 0.9800
C20 C21 1.525(3)
C20 C22 1.531(3)
C20 H20 1.0000
C21 H21A 0.9800
C21 H21B 0.9800
C21 H21C 0.9800
C22 C23 1.517(3)
C22 H22A 0.9900
C22 H22B 0.9900
C23 C24 1.498(3)
C23 H23A 0.9900
C23 H23B 0.9900
C24 C25 1.516(4)
C24 C61 1.503(6)
C24 H24A 0.9900
C24 H24B 0.9900
C25 C27 1.497(5)
C25 C26 1.524(6)
C25 H25 1.0000
C26 H26A 0.9800
C26 H26B 0.9800
C26 H26C 0.9800
C27 H27A 0.9800
C27 H27B 0.9800
C27 H27C 0.9800
C61 C62 1.517(7)
C61 C63 1.543(8)
C61 H61 1.0000
C62 H62A 0.9800
C62 H62B 0.9800
C62 H62C 0.9800
C63 H63A 0.9800
C63 H63B 0.9800
C63 H63C 0.9800
O2 C30 1.432(2)
O2 H2 0.8494
C28 C29 1.521(3)
C28 C37 1.541(3)
C28 H28A 0.9900
C28 H28B 0.9900
C29 C30 1.510(3)
C29 H29A 0.9900
C29 H29B 0.9900
C30 C31 1.515(3)
C30 H30 1.0000
C31 C32 1.514(3)
C31 H31A 0.9900
C31 H31B 0.9900
C32 C33 1.318(3)
C32 C37 1.525(3)
C33 C34 1.492(3)
C33 H33 0.9500
C34 C35 1.511(3)
C34 H34A 0.9900
C34 H34B 0.9900
C35 C41 1.519(3)
C35 C36 1.540(3)
C35 H35 1.0000
C36 C38 1.533(3)
C36 C37 1.552(3)
C36 H36 1.0000
C37 C46 1.543(3)
C38 C39 1.536(3)
C38 H38A 0.9900
C38 H38B 0.9900
C39 C40 1.533(3)
C39 H39A 0.9900
C39 H39B 0.9900
C40 C45 1.531(3)
C40 C41 1.536(3)
C40 C44 1.557(3)
C41 C42 1.524(3)
C41 H41 1.0000
C42 C43 1.532(3)
C42 H42A 0.9900
C42 H42B 0.9900
C43 C44 1.549(3)
C43 H43A 0.9900
C43 H43B 0.9900
C44 C47 1.536(3)
C44 H44 1.0000
C45 H45A 0.9800
C45 H45B 0.9800
C45 H45C 0.9800
C46 H46A 0.9800
C46 H46B 0.9800
C46 H46C 0.9800
C47 C49 1.507(5)
C47 C48 1.529(3)
C47 C55 1.598(8)
C47 H47 1.0000
C48 H48A 0.9800
C48 H48B 0.9800
C48 H48C 0.9800
C49 C50 1.520(5)
C49 H49A 0.9900
C49 H49B 0.9900
C50 C51 1.521(4)
C50 H50A 0.9900
C50 H50B 0.9900
C51 C52 1.523(6)
C51 H51A 0.9900
C51 H51B 0.9900
C52 C53 1.525(6)
C52 C54 1.526(8)
C52 H52 1.0000
C53 H53A 0.9800
C53 H53B 0.9800
C53 H53C 0.9800
C54 H54A 0.9800
C54 H54B 0.9800
C54 H54C 0.9800
C55 C56 1.547(8)
C55 H55A 0.9900
C55 H55B 0.9900
C56 C57 1.510(7)
C56 H56A 0.9900
C56 H56B 0.9900
C57 C58 1.532(8)
C57 H57A 0.9900
C57 H57B 0.9900
C58 C59 1.518(8)
C58 C60 1.532(9)
C58 H58 1.0000
C59 H59A 0.9800
C59 H59B 0.9800
C59 H59C 0.9800
C60 H60A 0.9800
C60 H60B 0.9800
C60 H60C 0.9800
O1S C1S 1.419(3)
O1S H1S 0.853(10)
C1S C2SA 1.482(4)
C1S C2S 1.549(6)
C1S H1S1 0.9900
C1S H1S2 0.9900
C2S C3S 1.531(7)
C2S H2S1 0.9900
C2S H2S2 0.9900
C3S H3S1 0.9800
C3S H3S2 0.9800
C3S H3S3 0.9800
C2SA C3SA 1.480(14)
C2SA H2S3 0.9900
C2SA H2S4 0.9900
C3SA H3S4 0.9800
C3SA H3S5 0.9800
C3SA H3S6 0.9800
